data_2007938
loop_
_publ_author_name
'Gasque, Laura '
'Moreno-Esparza, Rafael'
'Mollins, Elies'
'Brians\'o-Penalva, Jos\'e Luis'
'Ruiz-Ram\'irez, Lena'
'Medina-Dickinson, Gerardo'

_publ_section_title
;Aqua(4,4'-dimethyl-2,2'-bipyridine-<i>N</i>,<i>N</i>')(malonato-<i>O</i>,<i>O</i>')copper(II)
 Dihydrate
;
_journal_issue 12
_journal_name_full 'Acta Crystallographica Section C'
_journal_page_first 1848
_journal_page_last 1850
_journal_paper_doi 10.1107/S0108270198008178
_journal_volume 54
_journal_year 1998
_chemical_formula_iupac
;
[Cu  (C3 H2 O4) (C12 H12 N2) (H2 O)] , 2H2 O
;
_chemical_formula_moiety 'C15 H16 Cu N2 O5 , 2(H2 O)'
_chemical_formula_structural
;
[Cu (H2 O) (C3 H2 O4) (C12 H12 N2)]  2(H2 O)
;
_chemical_formula_sum 'C15 H20 Cu N2 O7'
_chemical_formula_weight 403.87
_chemical_name_systematic ' (Maleate)(aqua)(4,4'dimethyl-2,2'-bipyridine) copper(II) dihydrate'
_space_group_IT_number 62
_symmetry_cell_setting orthorhombic
_symmetry_space_group_name_Hall '-P 2ac 2n'
_symmetry_space_group_name_H-M 'P n m a'
_audit_creation_method SHELXL-97
_cell_angle_alpha 90.00
_cell_angle_beta 90.00
_cell_angle_gamma 90.00
_cell_formula_units_Z 4
_cell_length_a 6.97800(10)
_cell_length_b 17.156(3)
_cell_length_c 13.996(3)
_cell_measurement_reflns_used 25
_cell_measurement_temperature 293(2)
_cell_measurement_theta_max 24.4
_cell_measurement_theta_min 11.5
_cell_volume 1675.5(5)
_computing_cell_refinement 'CAD-4 Software'
_computing_data_collection 'CAD-4 Software (Enraf-Nonius, 1989)'
_computing_data_reduction 'MolEN (Fair, 1990)'
_computing_molecular_graphics 'XPMA and ZORTEP (Zsolnai, 1996)'
_computing_publication_material 'CIFTAB in SHELXL97'
_computing_structure_refinement 'SHELXL97 (Sheldrick, 1997)'
_computing_structure_solution 'SHELXS97 (Sheldrick, 1990)'
_diffrn_ambient_temperature 293(2)
_diffrn_measured_fraction_theta_full 0.904
_diffrn_measured_fraction_theta_max 0.904
_diffrn_measurement_device_type 'Enraf-Nonius CAD-4'
_diffrn_measurement_method '\w/2\q scan'
_diffrn_radiation_monochromator graphite
_diffrn_radiation_source 'fine-focus sealed tube'
_diffrn_radiation_type MoK\a
_diffrn_radiation_wavelength 0.71073
_diffrn_reflns_av_R_equivalents 0.000
_diffrn_reflns_av_sigmaI/netI 0.122
_diffrn_reflns_limit_h_max 0
_diffrn_reflns_limit_h_min -9
_diffrn_reflns_limit_k_max 0
_diffrn_reflns_limit_k_min -24
_diffrn_reflns_limit_l_max 0
_diffrn_reflns_limit_l_min -19
_diffrn_reflns_number 2608
_diffrn_reflns_theta_full 30.4
_diffrn_reflns_theta_max 30.4
_diffrn_reflns_theta_min 2.37
_diffrn_standards_decay_% 0
_diffrn_standards_interval_count 60
_diffrn_standards_number 3
_exptl_absorpt_coefficient_mu 1.344
_exptl_absorpt_correction_T_max 0.874
_exptl_absorpt_correction_T_min 0.821
_exptl_absorpt_correction_type \y_scan
_exptl_absorpt_process_details ' (North et al., 1968)'
_exptl_crystal_colour blue
_exptl_crystal_density_diffrn 1.601
_exptl_crystal_density_method 'not measured'
_exptl_crystal_description prismatic
_exptl_crystal_F_000 836
_exptl_crystal_size_max 0.35
_exptl_crystal_size_mid 0.15
_exptl_crystal_size_min 0.10
_refine_diff_density_max 0.55
_refine_diff_density_min -0.43
_refine_ls_extinction_method none
_refine_ls_goodness_of_fit_ref 0.956
_refine_ls_hydrogen_treatment H_atoms:_see_below
_refine_ls_matrix_type full
_refine_ls_number_parameters 128
_refine_ls_number_reflns 2608
_refine_ls_number_restraints 3
_refine_ls_restrained_S_all 0.958
_refine_ls_R_factor_all 0.130
_refine_ls_R_factor_gt 0.041
_refine_ls_shift/su_max 0.064
_refine_ls_shift/su_mean 0.003
_refine_ls_structure_factor_coef Fsqd
_refine_ls_weighting_details 'w = 1/[\s^2^(Fo^2^)+(0.0620P)^2^] where P=(Fo^2^+2Fc^2^)/3'
_refine_ls_weighting_scheme calc
_refine_ls_wR_factor_obs 0.102
_refine_ls_wR_factor_ref 0.115
_reflns_number_gt 1474
_reflns_number_total 2608
_reflns_threshold_expression I>2\s(I)
_cod_data_source_file fr1117.cif
_cod_data_source_block rm15
_cod_depositor_comments
;
The following automatic conversions were performed:

'_refine_ls_weighting_scheme' value 'calc w =
1/[\s^2^(Fo^2^)+(0.0620P)^2^] where P=(Fo^2^+2Fc^2^)/3' was changed
to 'calc'. New tag '_refine_ls_weighting_details' was created. The
value of the new tag was set to 'w = 1/[\s^2^(Fo^2^)+(0.0620P)^2^]
where P=(Fo^2^+2Fc^2^)/3'.

Automatic conversion script
Id: cif_fix_values 3143 2015-03-26 13:38:13Z robertas 
;
_cod_database_code 2007938

loop_
_symmetry_equiv_pos_as_xyz
'x, y, z'
'-x+1/2, -y, z+1/2'
'-x, y+1/2, -z'
'x+1/2, -y+1/2, -z+1/2'
'-x, -y, -z'
'x-1/2, y, -z-1/2'
'x, -y-1/2, z'
'-x-1/2, y-1/2, z-1/2'

loop_
_atom_site_label
_atom_site_fract_x
_atom_site_fract_y
_atom_site_fract_z
_atom_site_U_iso_or_equiv
_atom_site_adp_type
_atom_site_calc_flag
_atom_site_refinement_flags
_atom_site_occupancy
_atom_site_disorder_assembly
_atom_site_disorder_group
_atom_site_type_symbol
Cu1 0.34230(7) 0.7500 0.51489(3) 0.02688(15) Uani d S 1 . . Cu
O1W 0.0141(4) 0.7500 0.50231(19) 0.0355(7) Uani d SD 1 . . O
H1W -0.022(4) 0.7102(11) 0.4731(17) 0.043 Uiso d D 1 . . H
O1 0.4007(3) 0.66949(11) 0.42298(13) 0.0355(5) Uani d . 1 . . O
O2 0.4179(3) 0.62588(11) 0.27470(12) 0.0386(5) Uani d . 1 . . O
N1 0.3486(3) 0.67432(12) 0.62380(14) 0.0277(5) Uani d . 1 . . N
C1 0.3509(4) 0.59628(16) 0.61690(18) 0.0339(6) Uani d . 1 . . C
H1 0.3511 0.5737 0.5565 0.041 Uiso calc R 1 . . H
C2 0.3529(4) 0.54862(15) 0.69565(18) 0.0340(6) Uani d . 1 . . C
H2 0.3549 0.4948 0.6880 0.041 Uiso calc R 1 . . H
C3 0.3520(4) 0.58059(16) 0.78613(18) 0.0302(6) Uani d . 1 . . C
C4 0.3508(4) 0.66151(15) 0.79310(16) 0.0274(5) Uani d . 1 . . C
H4 0.3513 0.6851 0.8529 0.033 Uiso calc R 1 . . H
C5 0.3488(4) 0.70692(14) 0.71187(16) 0.0247(5) Uani d . 1 . . C
C6 0.3535(4) 0.52938(16) 0.87351(19) 0.0393(7) Uani d . 1 . . C
H6A 0.2437 0.4957 0.8725 0.059 Uiso calc R 1 . . H
H6B 0.3496 0.5613 0.9298 0.059 Uiso calc R 1 . . H
H6C 0.4683 0.4985 0.8740 0.059 Uiso calc R 1 . . H
C7 0.3687(4) 0.67623(15) 0.33205(17) 0.0271(5) Uani d . 1 . . C
C8 0.2701(6) 0.7500 0.2984(2) 0.0272(8) Uani d S 1 . . C
H8A 0.2660 0.7500 0.2291 0.033 Uiso calc SR 1 . . H
H8B 0.1390 0.7500 0.3214 0.033 Uiso calc SR 1 . . H
O2W 0.3132(3) 0.63181(14) 0.08456(15) 0.0443(5) Uani d D 1 . . O
H2W 0.1899(18) 0.643(2) 0.085(2) 0.053 Uiso d D 1 . . H
H3W 0.347(4) 0.640(2) 0.1434(10) 0.053 Uiso d D 1 . . H

loop_
_atom_site_aniso_label
_atom_site_aniso_U_11
_atom_site_aniso_U_22
_atom_site_aniso_U_33
_atom_site_aniso_U_12
_atom_site_aniso_U_13
_atom_site_aniso_U_23
Cu1 0.0341(3) 0.0283(2) 0.0182(2) 0.000 -0.0006(2) 0.000
O1W 0.0362(15) 0.0381(16) 0.0323(17) 0.000 -0.0033(12) 0.000
O1 0.0526(12) 0.0346(10) 0.0194(8) 0.0066(9) -0.0012(8) 0.0007(7)
O2 0.0568(12) 0.0326(10) 0.0266(9) 0.0074(9) 0.0019(9) -0.0047(8)
N1 0.0358(12) 0.0264(10) 0.0208(10) -0.0007(11) -0.0019(9) -0.0033(8)
C1 0.0473(16) 0.0292(13) 0.0252(12) 0.0004(13) -0.0015(12) -0.0054(10)
C2 0.0467(16) 0.0233(12) 0.0321(13) -0.0026(12) 0.0002(13) -0.0038(10)
C3 0.0327(14) 0.0296(13) 0.0285(13) 0.0008(12) -0.0019(11) 0.0021(10)
C4 0.0326(14) 0.0287(12) 0.0209(11) -0.0003(12) -0.0024(11) -0.0014(9)
C5 0.0277(12) 0.0255(12) 0.0208(11) 0.0020(11) -0.0028(10) -0.0030(9)
C6 0.0548(18) 0.0296(14) 0.0336(14) 0.0024(14) -0.0013(13) 0.0067(11)
C7 0.0322(14) 0.0262(12) 0.0228(12) -0.0037(11) 0.0002(10) 0.0006(9)
C8 0.033(2) 0.0279(18) 0.0205(16) 0.000 -0.0005(15) 0.000
O2W 0.0485(13) 0.0551(13) 0.0292(10) 0.0026(11) 0.0072(10) -0.0013(10)

loop_
_atom_type_symbol
_atom_type_description
_atom_type_scat_dispersion_real
_atom_type_scat_dispersion_imag
_atom_type_scat_source
C C 0.0033 0.0016 'International Tables Vol C Tables 4.2.6.8 and 6.1.1.4'
H H 0.0000 0.0000 'International Tables Vol C Tables 4.2.6.8 and 6.1.1.4'
N N 0.0061 0.0033 'International Tables Vol C Tables 4.2.6.8 and 6.1.1.4'
O O 0.0106 0.0060 'International Tables Vol C Tables 4.2.6.8 and 6.1.1.4'
Cu Cu 0.3201 1.2651 'International Tables Vol C Tables 4.2.6.8 and 6.1.1.4'

loop_
_geom_angle_atom_site_label_1
_geom_angle_atom_site_label_2
_geom_angle_atom_site_label_3
_geom_angle_site_symmetry_1
_geom_angle_site_symmetry_3
_geom_angle
_geom_angle_publ_flag
O1 Cu1 O1 . 7_575 91.30(10) y
O1 Cu1 N1 . 7_575 165.03(9) y
O1 Cu1 N1 7_575 7_575 92.21(8) n
O1 Cu1 N1 . . 92.21(8) y
O1 Cu1 N1 7_575 . 165.03(9) n
N1 Cu1 N1 7_575 . 80.80(10) y
O1 Cu1 O1W . . 99.17(8) y
O1 Cu1 O1W 7_575 . 99.17(8) n
N1 Cu1 O1W 7_575 . 94.61(8) n
N1 Cu1 O1W . . 94.61(8) y
C7 O1 Cu1 . . 123.60(17) ?
C1 N1 C5 . . 118.5(2) ?
C1 N1 Cu1 . . 126.30(18) ?
C5 N1 Cu1 . . 115.16(17) ?
N1 C1 C2 . . 122.4(2) ?
C1 C2 C3 . . 120.0(2) ?
C2 C3 C4 . . 117.4(2) ?
C2 C3 C6 . . 120.9(2) ?
C4 C3 C6 . . 121.7(2) ?
C5 C4 C3 . . 120.4(2) ?
N1 C5 C4 . . 121.2(2) ?
N1 C5 C5 . 7_575 114.40(10) y
C4 C5 C5 . 7_575 124.40(10) y
O2 C7 O1 . . 122.0(2) ?
O2 C7 C8 . . 120.7(2) ?
O1 C7 C8 . . 117.2(2) ?
C7 C8 C7 7_575 . 113.2(3) ?

loop_
_geom_bond_atom_site_label_1
_geom_bond_atom_site_label_2
_geom_bond_site_symmetry_2
_geom_bond_distance
_geom_bond_publ_flag
Cu1 O1 . 1.931(2) y
Cu1 O1 7_575 1.9309(19) n
Cu1 N1 7_575 2.003(2) n
Cu1 N1 . 2.003(2) y
Cu1 O1W . 2.297(3) y
O1 C7 . 1.297(3) ?
O2 C7 . 1.228(3) ?
N1 C1 . 1.342(3) ?
N1 C5 . 1.354(3) ?
C1 C2 . 1.373(4) ?
C2 C3 . 1.380(3) ?
C3 C4 . 1.392(4) ?
C3 C6 . 1.506(3) ?
C4 C5 . 1.378(3) ?
C5 C5 7_575 1.478(5) y
C7 C8 . 1.516(3) y
C8 C7 7_575 1.516(3) n

loop_
_geom_hbond_atom_site_label_D
_geom_hbond_atom_site_label_H
_geom_hbond_atom_site_label_A
_geom_hbond_site_symmetry_A
_geom_hbond_distance_DH
_geom_hbond_distance_HA
_geom_hbond_distance_DA
_geom_hbond_angle_DHA
O1W H1W O2W 6_556 0.840(10) 1.950(10) 2.749(3) 161(3)
O2W H2W O1 6_556 0.880(10) 2.070(10) 2.952(3) 176(3)
O2W H3W O2 . 0.870(10) 1.920(10) 2.762(3) 163(3)

loop_
_geom_torsion_atom_site_label_1
_geom_torsion_atom_site_label_2
_geom_torsion_atom_site_label_3
_geom_torsion_atom_site_label_4
_geom_torsion_site_symmetry_4
_geom_torsion
_geom_torsion_publ_flag
O1 C7 C8 C7 7_575 53.2(4) y
